data_1008125
loop_
_publ_author_name
'Bouloux, J C'
'Soubeyroux, J L'
'le Flem, G'
'Hagenmueller, P'

_publ_section_title
;
Bidimensional Magnetic Properties of $-beta- Sr~2~ Mn O~4~
;
_journal_coden_ASTM JSSCBI
_journal_name_full 'Journal of Solid State Chemistry'
_journal_page_first 34
_journal_page_last 39
_journal_paper_doi 10.1016/0022-4596(81)90469-2
_journal_volume 38
_journal_year 1981
_chemical_formula_structural 'Sr2 Mn O4'
_chemical_formula_sum 'Mn O4 Sr2'
_chemical_name_systematic 'Strontium tetraoxomanganate(IV) - $-beta'
_space_group_IT_number 139
_symmetry_cell_setting tetragonal
_symmetry_Int_Tables_number 139
_symmetry_space_group_name_Hall '-I 4 2'
_symmetry_space_group_name_H-M 'I 4/m m m'
_cell_angle_alpha 90
_cell_angle_beta 90
_cell_angle_gamma 90
_cell_formula_units_Z 2
_cell_length_a 3.787
_cell_length_b 3.787
_cell_length_c 12.496
_cell_volume 179.2
_refine_ls_R_factor_all 0.027
_cod_database_code 1008125

loop_
_symmetry_equiv_pos_as_xyz
x,y,z
-x,-y,z
-x,y,z
x,-y,z
-y,x,z
y,-x,z
y,x,z
-y,-x,z
-x,-y,-z
x,y,-z
x,-y,-z
-x,y,-z
y,-x,-z
-y,x,-z
-y,-x,-z
y,x,-z
1/2+x,1/2+y,1/2+z
1/2-x,1/2-y,1/2+z
1/2-x,1/2+y,1/2+z
1/2+x,1/2-y,1/2+z
1/2-y,1/2+x,1/2+z
1/2+y,1/2-x,1/2+z
1/2+y,1/2+x,1/2+z
1/2-y,1/2-x,1/2+z
1/2-x,1/2-y,1/2-z
1/2+x,1/2+y,1/2-z
1/2+x,1/2-y,1/2-z
1/2-x,1/2+y,1/2-z
1/2+y,1/2-x,1/2-z
1/2-y,1/2+x,1/2-z
1/2-y,1/2-x,1/2-z
1/2+y,1/2+x,1/2-z

loop_
_atom_site_label
_atom_site_type_symbol
_atom_site_symmetry_multiplicity
_atom_site_Wyckoff_symbol
_atom_site_fract_x
_atom_site_fract_y
_atom_site_fract_z
_atom_site_occupancy
_atom_site_attached_hydrogens
_atom_site_calc_flag
Sr1 Sr2+ 4 e 0. 0. 0.356 1. 0 d
Mn1 Mn4+ 2 a 0. 0. 0. 1. 0 d
O1 O2- 4 c 0. 0.5 0. 1. 0 d
O2 O2- 4 e 0. 0. 0.157 1. 0 d

loop_
_atom_type_symbol
_atom_type_oxidation_number
Sr2+ 2.000
Mn4+ 4.000
O2- -2.000
